data_7005321
loop_
_publ_author_name
'Adams, Christopher J.'
'Charmant, Jonathan P. H.'
'Connelly, Neil G.'
'Gill, Martin'
'Kantacha, Anob'
'Onganusorn, Sriwipha'
'Orpen, A. Guy'

_publ_section_title
;
 Homobinuclear cyanide-bridged linkage isomers containing the
 redox-active unit [(micro-XY)Ru(CO)2L(o-O2C6Cl4)] (XY=CN or NC).
;
_journal_issue 22
_journal_name_full 'Dalton transactions (Cambridge, England : 2003)'
_journal_page_first 2283
_journal_page_last 2294
_journal_paper_doi 10.1039/b700648a
_journal_year 2007
_chemical_formula_moiety 'C52 H30 Cl8 O14 P2 Ru2'
_chemical_formula_sum 'C52 H30 Cl8 O14 P2 Ru2'
_chemical_formula_weight 1426.44
_chemical_name_systematic
;
?
;
_space_group_IT_number 2
_symmetry_cell_setting triclinic
_symmetry_space_group_name_Hall '-P 1'
_symmetry_space_group_name_H-M 'P -1'
_atom_sites_solution_hydrogens geom
_atom_sites_solution_primary direct
_atom_sites_solution_secondary difmap
_audit_creation_method SHELXL-97
_cell_angle_alpha 92.28(3)
_cell_angle_beta 90.11(3)
_cell_angle_gamma 106.27(3)
_cell_formula_units_Z 2
_cell_length_a 10.627(2)
_cell_length_b 13.614(3)
_cell_length_c 19.419(4)
_cell_measurement_reflns_used 15110
_cell_measurement_temperature 173(2)
_cell_measurement_theta_max 27.5
_cell_measurement_theta_min 2.3
_cell_volume 2694.6(10)
_computing_cell_refinement 'Bruker SMART'
_computing_data_collection 'Bruker SMART'
_computing_data_reduction 'Bruker SHELXTL'
_computing_molecular_graphics 'Bruker SHELXTL'
_computing_publication_material 'Bruker SHELXTL'
_computing_structure_refinement 'SHELXL-97 (Sheldrick, 1997)'
_computing_structure_solution 'SHELXS-97 (Sheldrick, 1990)'
_diffrn_ambient_temperature 173(2)
_diffrn_measured_fraction_theta_full 0.997
_diffrn_measured_fraction_theta_max 0.997
_diffrn_measurement_device_type 'CCD area detector'
_diffrn_measurement_method '\w scans'
_diffrn_radiation_monochromator graphite
_diffrn_radiation_source 'fine-focus sealed tube'
_diffrn_radiation_type MoK\a
_diffrn_radiation_wavelength 0.71073
_diffrn_reflns_av_R_equivalents 0.0210
_diffrn_reflns_av_sigmaI/netI 0.0282
_diffrn_reflns_limit_h_max 13
_diffrn_reflns_limit_h_min -13
_diffrn_reflns_limit_k_max 17
_diffrn_reflns_limit_k_min -17
_diffrn_reflns_limit_l_max 25
_diffrn_reflns_limit_l_min -25
_diffrn_reflns_number 31250
_diffrn_reflns_theta_full 27.48
_diffrn_reflns_theta_max 27.48
_diffrn_reflns_theta_min 1.84
_diffrn_standards_decay_% 0
_exptl_absorpt_coefficient_mu 1.083
_exptl_absorpt_correction_T_max 0.952
_exptl_absorpt_correction_T_min 0.880
_exptl_absorpt_correction_type multi-scan
_exptl_absorpt_process_details 'SADABS (Sheldrick, 1998)'
_exptl_crystal_colour red
_exptl_crystal_density_diffrn 1.758
_exptl_crystal_density_method 'not measured'
_exptl_crystal_description needle
_exptl_crystal_F_000 1416
_exptl_crystal_size_max 0.25
_exptl_crystal_size_mid 0.10
_exptl_crystal_size_min 0.05
_refine_diff_density_max 0.529
_refine_diff_density_min -0.328
_refine_diff_density_rms 0.074
_refine_ls_extinction_method none
_refine_ls_goodness_of_fit_ref 1.063
_refine_ls_hydrogen_treatment constr
_refine_ls_matrix_type full
_refine_ls_number_parameters 703
_refine_ls_number_reflns 12331
_refine_ls_number_restraints 0
_refine_ls_restrained_S_all 1.063
_refine_ls_R_factor_all 0.0302
_refine_ls_R_factor_gt 0.0270
_refine_ls_shift/su_max 0.001
_refine_ls_shift/su_mean 0.000
_refine_ls_structure_factor_coef Fsqd
_refine_ls_weighting_details 'calc w=1/[\s^2^(Fo^2^)+(0.0243P)^2^+2.2179P] where P=(Fo^2^+2Fc^2^)/3'
_refine_ls_weighting_scheme calc
_refine_ls_wR_factor_gt 0.0605
_refine_ls_wR_factor_ref 0.0619
_reflns_number_gt 11441
_reflns_number_total 12331
_reflns_threshold_expression >2sigma(I)
_cod_data_source_file b700648a.txt
_cod_data_source_block '[{Ru(CO)2(P{OPh3})(mu-chloranil)}2]'
_cod_depositor_comments
;
The following automatic conversions were performed:
'_symmetry_cell_setting' value 'Triclinic' changed to 'triclinic'
according to '/home/saulius/struct/CIF-dictionaries/cif_core.dic'
dictionary named 'cif_core.dic' version 2.4.1 from 2010-06-29.

Automatic conversion script
Id: cif_fix_enum 1527 2010-12-29 10:47:43Z saulius 
;
_cod_original_cell_volume 2694.6(9)
_cod_database_code 7005321

loop_
_symmetry_equiv_pos_as_xyz
'x, y, z'
'-x, -y, -z'

loop_
_atom_site_label
_atom_site_type_symbol
_atom_site_fract_x
_atom_site_fract_y
_atom_site_fract_z
_atom_site_U_iso_or_equiv
_atom_site_adp_type
_atom_site_occupancy
_atom_site_symmetry_multiplicity
_atom_site_calc_flag
_atom_site_refinement_flags
_atom_site_disorder_assembly
_atom_site_disorder_group
C1 C 0.0075(2) 0.49028(16) 0.12651(10) 0.0159(4) Uani 1 1 d . . .
C2 C 0.1168(2) 0.52485(16) 0.08643(10) 0.0182(4) Uani 1 1 d . . .
H2A H 0.1857 0.4930 0.0871 0.022 Uiso 1 1 calc R . .
C3 C 0.1241(2) 0.60717(18) 0.04504(11) 0.0235(5) Uani 1 1 d . . .
H3A H 0.1985 0.6321 0.0170 0.028 Uiso 1 1 calc R . .
C4 C 0.0234(2) 0.65268(18) 0.04461(12) 0.0263(5) Uani 1 1 d . . .
H4A H 0.0290 0.7093 0.0166 0.032 Uiso 1 1 calc R . .
C5 C -0.0856(2) 0.61620(19) 0.08480(12) 0.0284(5) Uani 1 1 d . . .
H5A H -0.1546 0.6480 0.0841 0.034 Uiso 1 1 calc R . .
C6 C -0.0956(2) 0.53345(18) 0.12617(12) 0.0242(5) Uani 1 1 d . . .
H6A H -0.1709 0.5074 0.1533 0.029 Uiso 1 1 calc R . .
C7 C -0.0359(2) 0.51351(14) 0.31881(10) 0.0135(4) Uani 1 1 d . . .
C8 C 0.0955(2) 0.55541(16) 0.30631(11) 0.0178(4) Uani 1 1 d . . .
H8A H 0.1338 0.5383 0.2650 0.021 Uiso 1 1 calc R . .
C9 C 0.1704(2) 0.62358(17) 0.35598(12) 0.0226(5) Uani 1 1 d . . .
H9A H 0.2611 0.6537 0.3486 0.027 Uiso 1 1 calc R . .
C10 C 0.1135(2) 0.64791(17) 0.41612(12) 0.0238(5) Uani 1 1 d . . .
H10A H 0.1654 0.6944 0.4498 0.029 Uiso 1 1 calc R . .
C11 C -0.0190(2) 0.60435(17) 0.42705(11) 0.0220(5) Uani 1 1 d . . .
H11A H -0.0575 0.6210 0.4684 0.026 Uiso 1 1 calc R . .
C12 C -0.0958(2) 0.53666(16) 0.37810(11) 0.0178(4) Uani 1 1 d . . .
H12A H -0.1868 0.5071 0.3851 0.021 Uiso 1 1 calc R . .
C13 C -0.2696(2) 0.24349(15) 0.13788(10) 0.0138(4) Uani 1 1 d . . .
C18 C -0.4000(2) 0.22217(17) 0.11887(11) 0.0198(4) Uani 1 1 d . . .
H18A H -0.4575 0.2526 0.1436 0.024 Uiso 1 1 calc R . .
C17 C -0.4451(2) 0.15517(18) 0.06259(12) 0.0241(5) Uani 1 1 d . . .
H17A H -0.5340 0.1407 0.0480 0.029 Uiso 1 1 calc R . .
C16 C -0.3618(2) 0.10922(17) 0.02758(11) 0.0221(5) Uani 1 1 d . . .
H16A H -0.3933 0.0642 -0.0112 0.027 Uiso 1 1 calc R . .
C15 C -0.2328(2) 0.12902(16) 0.04916(11) 0.0194(4) Uani 1 1 d . . .
H15A H -0.1765 0.0960 0.0258 0.023 Uiso 1 1 calc R . .
C14 C -0.1846(2) 0.19709(16) 0.10492(10) 0.0170(4) Uani 1 1 d . . .
H14A H -0.0959 0.2112 0.1198 0.020 Uiso 1 1 calc R . .
C1' C -0.06965(19) -0.15364(15) 0.32622(10) 0.0146(4) Uani 1 1 d . . .
C6' C -0.1534(2) -0.09731(16) 0.34672(11) 0.0179(4) Uani 1 1 d . . .
H6'A H -0.1220 -0.0347 0.3729 0.021 Uiso 1 1 calc R . .
C5' C -0.2848(2) -0.13448(18) 0.32801(12) 0.0226(5) Uani 1 1 d . . .
H5'A H -0.3443 -0.0966 0.3410 0.027 Uiso 1 1 calc R . .
C4' C -0.3298(2) -0.22618(18) 0.29060(12) 0.0256(5) Uani 1 1 d . . .
H4'A H -0.4197 -0.2507 0.2775 0.031 Uiso 1 1 calc R . .
C3' C -0.2439(2) -0.28243(18) 0.27217(12) 0.0267(5) Uani 1 1 d . . .
H3'A H -0.2756 -0.3462 0.2472 0.032 Uiso 1 1 calc R . .
C2' C -0.1116(2) -0.24620(16) 0.28991(11) 0.0208(4) Uani 1 1 d . . .
H2'A H -0.0520 -0.2842 0.2774 0.025 Uiso 1 1 calc R . .
C7' C 0.3181(2) -0.15038(16) 0.21746(10) 0.0164(4) Uani 1 1 d . . .
C12' C 0.3107(2) -0.24142(17) 0.18089(11) 0.0223(5) Uani 1 1 d . . .
H12B H 0.2367 -0.2993 0.1849 0.027 Uiso 1 1 calc R . .
C11' C 0.4133(3) -0.24628(19) 0.13832(12) 0.0289(5) Uani 1 1 d . . .
H11B H 0.4100 -0.3083 0.1132 0.035 Uiso 1 1 calc R . .
C10' C 0.5205(2) -0.1619(2) 0.13204(12) 0.0275(5) Uani 1 1 d . . .
H10B H 0.5903 -0.1660 0.1026 0.033 Uiso 1 1 calc R . .
C9' C 0.5258(2) -0.07215(18) 0.16848(11) 0.0225(5) Uani 1 1 d . . .
H9'A H 0.5993 -0.0141 0.1637 0.027 Uiso 1 1 calc R . .
C8' C 0.4245(2) -0.06531(17) 0.21239(11) 0.0192(4) Uani 1 1 d . . .
H8'A H 0.4288 -0.0037 0.2382 0.023 Uiso 1 1 calc R . .
C13' C 0.31630(19) -0.05586(15) 0.40912(10) 0.0140(4) Uani 1 1 d . . .
C18' C 0.3987(2) -0.11755(16) 0.40309(11) 0.0189(4) Uani 1 1 d . . .
H18B H 0.4313 -0.1319 0.3594 0.023 Uiso 1 1 calc R . .
C17' C 0.4332(2) -0.15826(17) 0.46225(12) 0.0225(5) Uani 1 1 d . . .
H17B H 0.4907 -0.2005 0.4593 0.027 Uiso 1 1 calc R . .
C16' C 0.3844(2) -0.13777(17) 0.52550(12) 0.0225(5) Uani 1 1 d . . .
H16B H 0.4086 -0.1657 0.5659 0.027 Uiso 1 1 calc R . .
C15' C 0.2999(2) -0.07631(17) 0.52988(11) 0.0214(4) Uani 1 1 d . . .
H15B H 0.2656 -0.0628 0.5733 0.026 Uiso 1 1 calc R . .
C14' C 0.2652(2) -0.03447(16) 0.47118(11) 0.0199(4) Uani 1 1 d . . .
H14B H 0.2077 0.0078 0.4738 0.024 Uiso 1 1 calc R . .
C27' C 0.1918(2) 0.01435(15) 0.15201(10) 0.0157(4) Uani 1 1 d . . .
C26' C -0.0372(2) -0.01467(15) 0.20397(10) 0.0148(4) Uani 1 1 d . . .
C26 C -0.1719(2) 0.14562(15) 0.27469(10) 0.0137(4) Uani 1 1 d . . .
C27 C -0.0668(2) 0.28986(15) 0.36452(10) 0.0141(4) Uani 1 1 d . . .
C19 C 0.23894(19) 0.35297(15) 0.22759(10) 0.0125(4) Uani 1 1 d . . .
C20 C 0.3560(2) 0.42779(15) 0.21496(10) 0.0153(4) Uani 1 1 d . . .
C21 C 0.4165(2) 0.42988(16) 0.15111(11) 0.0165(4) Uani 1 1 d . . .
C22 C 0.3601(2) 0.35817(16) 0.09867(10) 0.0165(4) Uani 1 1 d . . .
C23 C 0.2460(2) 0.28116(15) 0.11166(10) 0.0147(4) Uani 1 1 d . . .
C24 C 0.18909(19) 0.27626(15) 0.17599(10) 0.0125(4) Uani 1 1 d . . .
C19' C 0.31661(19) 0.20361(14) 0.32284(10) 0.0123(4) Uani 1 1 d . . .
C24' C 0.19979(19) 0.18420(14) 0.36020(10) 0.0118(4) Uani 1 1 d . . .
C23' C 0.20126(19) 0.21495(14) 0.42899(10) 0.0122(4) Uani 1 1 d . . .
C22' C 0.31629(19) 0.27891(14) 0.45968(10) 0.0129(4) Uani 1 1 d . . .
C21' C 0.42958(19) 0.30720(15) 0.42120(10) 0.0145(4) Uani 1 1 d . . .
C20' C 0.43074(19) 0.26779(15) 0.35351(10) 0.0136(4) Uani 1 1 d . . .
O1' O 0.31363(13) 0.16255(10) 0.25932(7) 0.0130(3) Uani 1 1 d . . .
O2' O 0.08597(13) 0.13372(10) 0.32543(7) 0.0108(3) Uani 1 1 d . . .
O1 O 0.17421(13) 0.35098(10) 0.28580(7) 0.0130(3) Uani 1 1 d . . .
O2 O 0.08191(13) 0.19892(10) 0.19253(7) 0.0115(3) Uani 1 1 d . . .
O4 O -0.10753(16) 0.31607(12) 0.41360(7) 0.0219(3) Uani 1 1 d . . .
O3 O -0.27394(14) 0.09008(11) 0.27326(8) 0.0207(3) Uani 1 1 d . . .
O4' O 0.22458(17) -0.01831(13) 0.10285(8) 0.0255(4) Uani 1 1 d . . .
O3' O -0.13482(15) -0.05774(12) 0.17900(8) 0.0225(3) Uani 1 1 d . . .
O5 O 0.00796(14) 0.40600(11) 0.16679(7) 0.0147(3) Uani 1 1 d . . .
O6 O -0.12091(14) 0.44670(10) 0.26995(7) 0.0147(3) Uani 1 1 d . . .
O7 O -0.23034(13) 0.31627(11) 0.19277(7) 0.0146(3) Uani 1 1 d . . .
O5' O 0.06321(13) -0.11562(11) 0.34638(7) 0.0152(3) Uani 1 1 d . . .
O6' O 0.21021(14) -0.15318(11) 0.25991(7) 0.0167(3) Uani 1 1 d . . .
O7' O 0.28878(14) -0.00771(11) 0.34991(7) 0.0151(3) Uani 1 1 d . . .
Cl1 Cl 0.17173(5) 0.19078(4) 0.04778(2) 0.01871(10) Uani 1 1 d . . .
Cl2 Cl 0.42832(6) 0.36586(4) 0.01766(3) 0.02455(12) Uani 1 1 d . . .
Cl3 Cl 0.56115(5) 0.52298(4) 0.13667(3) 0.02465(12) Uani 1 1 d . . .
Cl4 Cl 0.42380(5) 0.51617(4) 0.28069(3) 0.02071(11) Uani 1 1 d . . .
Cl4' Cl 0.05886(5) 0.17195(4) 0.47570(2) 0.01509(9) Uani 1 1 d . . .
Cl3' Cl 0.31589(5) 0.32082(4) 0.54480(2) 0.01793(10) Uani 1 1 d . . .
Cl2' Cl 0.57000(5) 0.39121(4) 0.45663(3) 0.01959(10) Uani 1 1 d . . .
Cl1' Cl 0.57175(5) 0.29791(4) 0.30537(2) 0.01771(10) Uani 1 1 d . . .
P1 P -0.08766(5) 0.35669(4) 0.22636(2) 0.01115(10) Uani 1 1 d . . .
P1' P 0.17473(5) -0.05780(4) 0.29643(3) 0.01206(10) Uani 1 1 d . . .
Ru1 Ru -0.006020(15) 0.244957(11) 0.280767(7) 0.00989(4) Uani 1 1 d . . .
Ru1' Ru 0.133415(15) 0.065351(11) 0.233804(7) 0.01045(4) Uani 1 1 d . . .

loop_
_atom_site_aniso_label
_atom_site_aniso_U_11
_atom_site_aniso_U_22
_atom_site_aniso_U_33
_atom_site_aniso_U_23
_atom_site_aniso_U_13
_atom_site_aniso_U_12
C1 0.0189(10) 0.0161(10) 0.0128(9) 0.0020(7) -0.0009(8) 0.0048(8)
C2 0.0163(10) 0.0203(10) 0.0174(10) 0.0012(8) 0.0004(8) 0.0040(8)
C3 0.0205(11) 0.0252(11) 0.0212(11) 0.0065(9) 0.0024(9) -0.0003(9)
C4 0.0312(13) 0.0230(11) 0.0250(11) 0.0123(9) 0.0002(10) 0.0065(10)
C5 0.0313(13) 0.0307(13) 0.0299(12) 0.0120(10) 0.0051(10) 0.0182(11)
C6 0.0217(11) 0.0301(12) 0.0241(11) 0.0109(9) 0.0058(9) 0.0113(10)
C7 0.0174(10) 0.0082(9) 0.0147(9) -0.0017(7) -0.0013(7) 0.0035(8)
C8 0.0201(11) 0.0151(10) 0.0172(10) -0.0010(8) 0.0028(8) 0.0039(8)
C9 0.0160(11) 0.0213(11) 0.0265(11) -0.0048(9) 0.0016(9) -0.0007(9)
C10 0.0242(12) 0.0212(11) 0.0226(11) -0.0077(9) -0.0029(9) 0.0017(9)
C11 0.0262(12) 0.0216(11) 0.0179(10) -0.0051(8) 0.0030(9) 0.0069(9)
C12 0.0169(10) 0.0159(10) 0.0206(10) 0.0000(8) 0.0033(8) 0.0044(8)
C13 0.0150(10) 0.0134(9) 0.0116(9) -0.0001(7) -0.0012(7) 0.0018(8)
C18 0.0178(10) 0.0216(11) 0.0210(10) -0.0039(8) -0.0022(8) 0.0079(9)
C17 0.0163(11) 0.0272(12) 0.0273(12) -0.0061(9) -0.0087(9) 0.0049(9)
C16 0.0224(11) 0.0226(11) 0.0177(10) -0.0052(8) -0.0023(8) 0.0010(9)
C15 0.0206(11) 0.0198(10) 0.0174(10) -0.0039(8) 0.0014(8) 0.0057(9)
C14 0.0146(10) 0.0207(10) 0.0154(9) -0.0004(8) -0.0010(8) 0.0045(8)
C1' 0.0123(9) 0.0162(10) 0.0140(9) 0.0041(7) -0.0003(7) 0.0016(8)
C6' 0.0158(10) 0.0169(10) 0.0196(10) 0.0014(8) 0.0031(8) 0.0022(8)
C5' 0.0143(10) 0.0250(11) 0.0297(12) 0.0105(9) 0.0033(9) 0.0062(9)
C4' 0.0152(11) 0.0296(12) 0.0269(12) 0.0100(10) -0.0039(9) -0.0032(9)
C3' 0.0288(13) 0.0206(11) 0.0237(11) -0.0011(9) -0.0045(9) -0.0043(10)
C2' 0.0240(11) 0.0158(10) 0.0219(10) 0.0015(8) 0.0013(9) 0.0045(9)
C7' 0.0168(10) 0.0188(10) 0.0159(9) 0.0007(8) 0.0002(8) 0.0087(8)
C12' 0.0253(12) 0.0188(11) 0.0237(11) -0.0011(9) 0.0007(9) 0.0079(9)
C11' 0.0352(14) 0.0300(13) 0.0258(12) -0.0083(10) 0.0022(10) 0.0176(11)
C10' 0.0229(12) 0.0450(15) 0.0191(11) -0.0032(10) 0.0021(9) 0.0175(11)
C9' 0.0172(11) 0.0323(12) 0.0178(10) 0.0007(9) -0.0013(8) 0.0065(9)
C8' 0.0191(11) 0.0219(11) 0.0176(10) -0.0022(8) -0.0016(8) 0.0078(9)
C13' 0.0126(9) 0.0110(9) 0.0164(9) 0.0023(7) -0.0040(7) -0.0004(7)
C18' 0.0146(10) 0.0207(11) 0.0221(10) 0.0028(8) 0.0010(8) 0.0058(8)
C17' 0.0174(11) 0.0232(11) 0.0294(12) 0.0061(9) -0.0010(9) 0.0092(9)
C16' 0.0209(11) 0.0217(11) 0.0235(11) 0.0071(9) -0.0063(9) 0.0031(9)
C15' 0.0262(12) 0.0209(11) 0.0164(10) -0.0006(8) -0.0013(8) 0.0057(9)
C14' 0.0219(11) 0.0187(10) 0.0212(10) -0.0007(8) -0.0020(8) 0.0091(9)
C27' 0.0174(10) 0.0156(10) 0.0149(9) 0.0018(8) -0.0008(8) 0.0059(8)
C26' 0.0195(10) 0.0137(9) 0.0124(9) 0.0015(7) 0.0017(8) 0.0062(8)
C26 0.0183(10) 0.0130(9) 0.0114(9) 0.0005(7) 0.0009(7) 0.0071(8)
C27 0.0156(10) 0.0117(9) 0.0156(9) 0.0026(7) -0.0013(7) 0.0044(8)
C19 0.0127(9) 0.0132(9) 0.0133(9) 0.0040(7) 0.0005(7) 0.0056(8)
C20 0.0147(10) 0.0116(9) 0.0189(10) 0.0018(7) -0.0022(8) 0.0025(8)
C21 0.0119(9) 0.0157(10) 0.0217(10) 0.0078(8) 0.0015(8) 0.0024(8)
C22 0.0165(10) 0.0199(10) 0.0155(9) 0.0073(8) 0.0062(8) 0.0083(8)
C23 0.0155(10) 0.0151(9) 0.0145(9) 0.0024(7) -0.0005(7) 0.0057(8)
C24 0.0111(9) 0.0128(9) 0.0146(9) 0.0032(7) 0.0003(7) 0.0048(7)
C19' 0.0150(9) 0.0105(9) 0.0125(9) 0.0021(7) 0.0010(7) 0.0055(7)
C24' 0.0117(9) 0.0095(9) 0.0146(9) 0.0006(7) -0.0009(7) 0.0034(7)
C23' 0.0124(9) 0.0119(9) 0.0131(9) 0.0021(7) 0.0029(7) 0.0043(7)
C22' 0.0170(10) 0.0119(9) 0.0108(9) -0.0006(7) -0.0015(7) 0.0061(8)
C21' 0.0126(9) 0.0119(9) 0.0180(10) -0.0004(7) -0.0041(7) 0.0021(8)
C20' 0.0112(9) 0.0136(9) 0.0161(9) 0.0034(7) 0.0027(7) 0.0033(8)
O1' 0.0131(7) 0.0144(7) 0.0109(6) -0.0015(5) 0.0011(5) 0.0029(5)
O2' 0.0105(6) 0.0108(6) 0.0107(6) -0.0016(5) -0.0013(5) 0.0026(5)
O1 0.0115(7) 0.0129(7) 0.0132(6) 0.0000(5) -0.0003(5) 0.0013(5)
O2 0.0115(7) 0.0120(6) 0.0109(6) 0.0008(5) 0.0014(5) 0.0030(5)
O4 0.0311(9) 0.0227(8) 0.0156(7) 0.0010(6) 0.0042(6) 0.0135(7)
O3 0.0150(8) 0.0181(7) 0.0264(8) 0.0012(6) 0.0002(6) 0.0006(6)
O4' 0.0367(10) 0.0308(9) 0.0147(7) -0.0023(6) 0.0027(7) 0.0193(8)
O3' 0.0194(8) 0.0239(8) 0.0215(8) -0.0002(6) -0.0051(6) 0.0020(7)
O5 0.0146(7) 0.0160(7) 0.0147(7) 0.0041(5) 0.0039(5) 0.0061(6)
O6 0.0148(7) 0.0146(7) 0.0151(7) -0.0030(5) -0.0003(5) 0.0052(6)
O7 0.0114(7) 0.0190(7) 0.0132(6) -0.0036(5) -0.0010(5) 0.0047(6)
O5' 0.0121(7) 0.0177(7) 0.0149(7) 0.0027(6) 0.0002(5) 0.0025(6)
O6' 0.0165(7) 0.0126(7) 0.0212(7) -0.0012(6) 0.0040(6) 0.0044(6)
O7' 0.0141(7) 0.0144(7) 0.0164(7) 0.0016(5) -0.0034(5) 0.0033(6)
Cl1 0.0234(3) 0.0204(2) 0.0122(2) -0.00046(18) 0.00194(18) 0.0062(2)
Cl2 0.0259(3) 0.0284(3) 0.0186(2) 0.0077(2) 0.0104(2) 0.0054(2)
Cl3 0.0156(2) 0.0256(3) 0.0284(3) 0.0089(2) 0.0045(2) -0.0023(2)
Cl4 0.0167(2) 0.0164(2) 0.0251(3) -0.00204(19) -0.00132(19) -0.00136(19)
Cl4' 0.0142(2) 0.0179(2) 0.0125(2) 0.00048(17) 0.00321(17) 0.00324(18)
Cl3' 0.0194(2) 0.0211(2) 0.0121(2) -0.00476(18) -0.00098(18) 0.0046(2)
Cl2' 0.0156(2) 0.0188(2) 0.0201(2) -0.00305(19) -0.00279(18) -0.00151(19)
Cl1' 0.0115(2) 0.0226(2) 0.0174(2) 0.00117(19) 0.00271(17) 0.00212(19)
P1 0.0113(2) 0.0117(2) 0.0104(2) -0.00031(18) 0.00054(17) 0.00332(19)
P1' 0.0117(2) 0.0114(2) 0.0134(2) -0.00015(18) 0.00040(18) 0.00382(19)
Ru1 0.00992(8) 0.01006(7) 0.00952(7) -0.00004(5) 0.00066(5) 0.00258(6)
Ru1' 0.01151(8) 0.01028(7) 0.00948(7) -0.00079(5) 0.00022(5) 0.00309(6)

loop_
_atom_type_symbol
_atom_type_description
_atom_type_scat_dispersion_real
_atom_type_scat_dispersion_imag
_atom_type_scat_source
C C 0.0033 0.0016 'International Tables Vol C Tables 4.2.6.8 and 6.1.1.4'
H H 0.0000 0.0000 'International Tables Vol C Tables 4.2.6.8 and 6.1.1.4'
N N 0.0061 0.0033 'International Tables Vol C Tables 4.2.6.8 and 6.1.1.4'
O O 0.0106 0.0060 'International Tables Vol C Tables 4.2.6.8 and 6.1.1.4'
P P 0.1023 0.0942 'International Tables Vol C Tables 4.2.6.8 and 6.1.1.4'
Cl Cl 0.1484 0.1585 'International Tables Vol C Tables 4.2.6.8 and 6.1.1.4'
Ru Ru -1.2594 0.8363 'International Tables Vol C Tables 4.2.6.8 and 6.1.1.4'

loop_
_geom_angle_atom_site_label_1
_geom_angle_atom_site_label_2
_geom_angle_atom_site_label_3
_geom_angle
_geom_angle_site_symmetry_1
_geom_angle_site_symmetry_3
_geom_angle_publ_flag
C2 C1 C6 122.4(2) . . ?
C2 C1 O5 114.93(18) . . ?
C6 C1 O5 122.67(19) . . ?
C1 C2 C3 118.7(2) . . ?
C4 C3 C2 120.0(2) . . ?
C3 C4 C5 120.3(2) . . ?
C4 C5 C6 120.7(2) . . ?
C1 C6 C5 117.9(2) . . ?
C8 C7 C12 122.89(19) . . ?
C8 C7 O6 121.96(17) . . ?
C12 C7 O6 115.09(18) . . ?
C7 C8 C9 118.02(19) . . ?
C10 C9 C8 120.5(2) . . ?
C9 C10 C11 120.0(2) . . ?
C10 C11 C12 120.5(2) . . ?
C7 C12 C11 118.1(2) . . ?
C18 C13 C14 122.36(19) . . ?
C18 C13 O7 114.72(18) . . ?
C14 C13 O7 122.92(18) . . ?
C13 C18 C17 118.3(2) . . ?
C16 C17 C18 120.7(2) . . ?
C15 C16 C17 119.9(2) . . ?
C16 C15 C14 120.6(2) . . ?
C13 C14 C15 118.08(19) . . ?
C2' C1' C6' 122.8(2) . . ?
C2' C1' O5' 119.60(19) . . ?
C6' C1' O5' 117.56(18) . . ?
C1' C6' C5' 118.2(2) . . ?
C4' C5' C6' 120.5(2) . . ?
C5' C4' C3' 120.0(2) . . ?
C4' C3' C2' 120.4(2) . . ?
C1' C2' C3' 118.0(2) . . ?
C8' C7' C12' 121.7(2) . . ?
C8' C7' O6' 123.76(18) . . ?
C12' C7' O6' 114.52(19) . . ?
C11' C12' C7' 118.6(2) . . ?
C10' C11' C12' 120.7(2) . . ?
C9' C10' C11' 119.8(2) . . ?
C10' C9' C8' 120.7(2) . . ?
C7' C8' C9' 118.4(2) . . ?
C18' C13' C14' 122.66(19) . . ?
C18' C13' O7' 118.71(18) . . ?
C14' C13' O7' 118.53(18) . . ?
C13' C18' C17' 118.4(2) . . ?
C16' C17' C18' 120.5(2) . . ?
C17' C16' C15' 119.8(2) . . ?
C14' C15' C16' 120.4(2) . . ?
C13' C14' C15' 118.3(2) . . ?
O4' C27' Ru1' 178.4(2) . . ?
O3' C26' Ru1' 172.11(18) . . ?
O3 C26 Ru1 176.02(18) . . ?
O4 C27 Ru1 177.54(18) . . ?
O1 C19 C20 122.89(18) . . ?
O1 C19 C24 118.92(17) . . ?
C20 C19 C24 118.18(18) . . ?
C21 C20 C19 120.58(19) . . ?
C21 C20 Cl4 121.24(16) . . ?
C19 C20 Cl4 118.18(16) . . ?
C22 C21 C20 120.38(18) . . ?
C22 C21 Cl3 119.83(16) . . ?
C20 C21 Cl3 119.79(16) . . ?
C21 C22 C23 119.34(18) . . ?
C21 C22 Cl2 120.54(16) . . ?
C23 C22 Cl2 120.10(16) . . ?
C24 C23 C22 120.30(19) . . ?
C24 C23 Cl1 118.76(16) . . ?
C22 C23 Cl1 120.94(16) . . ?
O2 C24 C23 122.53(18) . . ?
O2 C24 C19 116.62(17) . . ?
C23 C24 C19 120.85(18) . . ?
O1' C19' C20' 122.73(18) . . ?
O1' C19' C24' 118.94(17) . . ?
C20' C19' C24' 118.31(17) . . ?
O2' C24' C23' 122.24(17) . . ?
O2' C24' C19' 117.08(16) . . ?
C23' C24' C19' 120.68(18) . . ?
C24' C23' C22' 120.12(18) . . ?
C24' C23' Cl4' 118.47(15) . . ?
C22' C23' Cl4' 121.41(15) . . ?
C21' C22' C23' 119.36(17) . . ?
C21' C22' Cl3' 120.74(15) . . ?
C23' C22' Cl3' 119.89(15) . . ?
C22' C21' C20' 120.19(18) . . ?
C22' C21' Cl2' 120.07(15) . . ?
C20' C21' Cl2' 119.74(16) . . ?
C19' C20' C21' 120.59(18) . . ?
C19' C20' Cl1' 118.12(15) . . ?
C21' C20' Cl1' 121.29(15) . . ?
C19' O1' Ru1' 111.99(12) . . ?
C24' O2' Ru1' 108.91(11) . . ?
C24' O2' Ru1 110.46(11) . . ?
Ru1' O2' Ru1 99.31(6) . . ?
C19 O1 Ru1 112.18(12) . . ?
C24 O2 Ru1 109.20(11) . . ?
C24 O2 Ru1' 113.09(11) . . ?
Ru1 O2 Ru1' 99.18(6) . . ?
C1 O5 P1 129.33(13) . . ?
C7 O6 P1 125.42(13) . . ?
C13 O7 P1 126.72(13) . . ?
C1' O5' P1' 123.35(12) . . ?
C7' O6' P1' 126.81(13) . . ?
C13' O7' P1' 124.39(12) . . ?
O6 P1 O5 107.82(8) . . ?
O6 P1 O7 93.93(8) . . ?
O5 P1 O7 106.72(8) . . ?
O6 P1 Ru1 119.04(6) . . ?
O5 P1 Ru1 109.55(6) . . ?
O7 P1 Ru1 118.28(6) . . ?
O7' P1' O5' 100.75(8) . . ?
O7' P1' O6' 106.72(8) . . ?
O5' P1' O6' 99.94(8) . . ?
O7' P1' Ru1' 109.26(6) . . ?
O5' P1' Ru1' 117.14(6) . . ?
O6' P1' Ru1' 120.80(6) . . ?
C27 Ru1 C26 85.64(9) . . ?
C27 Ru1 O1 95.39(8) . . ?
C26 Ru1 O1 178.96(7) . . ?
C27 Ru1 O2 173.82(7) . . ?
C26 Ru1 O2 99.40(7) . . ?
O1 Ru1 O2 79.56(6) . . ?
C27 Ru1 O2' 97.01(7) . . ?
C26 Ru1 O2' 91.53(7) . . ?
O1 Ru1 O2' 88.22(6) . . ?
O2 Ru1 O2' 79.36(5) . . ?
C27 Ru1 P1 88.32(6) . . ?
C26 Ru1 P1 90.45(6) . . ?
O1 Ru1 P1 89.70(5) . . ?
O2 Ru1 P1 95.18(4) . . ?
O2' Ru1 P1 174.44(4) . . ?
C27' Ru1' C26' 85.25(9) . . ?
C27' Ru1' O1' 94.04(8) . . ?
C26' Ru1' O1' 174.08(7) . . ?
C27' Ru1' O2' 174.32(7) . . ?
C26' Ru1' O2' 100.15(7) . . ?
O1' Ru1' O2' 80.41(6) . . ?
C27' Ru1' O2 99.09(7) . . ?
C26' Ru1' O2 86.81(7) . . ?
O1' Ru1' O2 87.50(6) . . ?
O2' Ru1' O2 79.57(5) . . ?
C27' Ru1' P1' 92.58(7) . . ?
C26' Ru1' P1' 94.98(7) . . ?
O1' Ru1' P1' 90.92(5) . . ?
O2' Ru1' P1' 88.74(4) . . ?
O2 Ru1' P1' 168.31(4) . . ?

loop_
_geom_bond_atom_site_label_1
_geom_bond_atom_site_label_2
_geom_bond_distance
_geom_bond_site_symmetry_2
_geom_bond_publ_flag
C1 C2 1.379(3) . ?
C1 C6 1.381(3) . ?
C1 O5 1.415(2) . ?
C2 C3 1.390(3) . ?
C3 C4 1.378(3) . ?
C4 C5 1.382(3) . ?
C5 C6 1.390(3) . ?
C7 C8 1.379(3) . ?
C7 C12 1.384(3) . ?
C7 O6 1.418(2) . ?
C8 C9 1.392(3) . ?
C9 C10 1.386(3) . ?
C10 C11 1.387(3) . ?
C11 C12 1.387(3) . ?
C13 C18 1.380(3) . ?
C13 C14 1.384(3) . ?
C13 O7 1.405(2) . ?
C18 C17 1.389(3) . ?
C17 C16 1.384(3) . ?
C16 C15 1.382(3) . ?
C15 C14 1.395(3) . ?
C1' C2' 1.377(3) . ?
C1' C6' 1.378(3) . ?
C1' O5' 1.410(2) . ?
C6' C5' 1.388(3) . ?
C5' C4' 1.381(3) . ?
C4' C3' 1.385(4) . ?
C3' C2' 1.391(3) . ?
C7' C8' 1.381(3) . ?
C7' C12' 1.386(3) . ?
C7' O6' 1.406(2) . ?
C12' C11' 1.385(3) . ?
C11' C10' 1.382(4) . ?
C10' C9' 1.375(3) . ?
C9' C8' 1.396(3) . ?
C13' C18' 1.375(3) . ?
C13' C14' 1.377(3) . ?
C13' O7' 1.415(2) . ?
C18' C17' 1.387(3) . ?
C17' C16' 1.383(3) . ?
C16' C15' 1.389(3) . ?
C15' C14' 1.388(3) . ?
C27' O4' 1.133(3) . ?
C27' Ru1' 1.884(2) . ?
C26' O3' 1.136(2) . ?
C26' Ru1' 1.910(2) . ?
C26 O3 1.135(2) . ?
C26 Ru1 1.898(2) . ?
C27 O4 1.133(2) . ?
C27 Ru1 1.893(2) . ?
C19 O1 1.322(2) . ?
C19 C20 1.399(3) . ?
C19 C24 1.407(3) . ?
C20 C21 1.395(3) . ?
C20 Cl4 1.727(2) . ?
C21 C22 1.393(3) . ?
C21 Cl3 1.728(2) . ?
C22 C23 1.394(3) . ?
C22 Cl2 1.728(2) . ?
C23 C24 1.385(3) . ?
C23 Cl1 1.734(2) . ?
C24 O2 1.366(2) . ?
C19' O1' 1.330(2) . ?
C19' C20' 1.397(3) . ?
C19' C24' 1.404(3) . ?
C24' O2' 1.373(2) . ?
C24' C23' 1.383(3) . ?
C23' C22' 1.403(3) . ?
C23' Cl4' 1.734(2) . ?
C22' C21' 1.387(3) . ?
C22' Cl3' 1.7275(19) . ?
C21' C20' 1.401(3) . ?
C21' Cl2' 1.728(2) . ?
C20' Cl1' 1.726(2) . ?
O1' Ru1' 2.0467(15) . ?
O2' Ru1' 2.1025(14) . ?
O2' Ru1 2.2208(14) . ?
O1 Ru1 2.0496(15) . ?
O2 Ru1 2.1096(14) . ?
O2 Ru1' 2.2182(14) . ?
O5 P1 1.5829(15) . ?
O6 P1 1.5823(15) . ?
O7 P1 1.5899(15) . ?
O5' P1' 1.5836(16) . ?
O6' P1' 1.5917(15) . ?
O7' P1' 1.5775(15) . ?
P1 Ru1 2.2464(8) . ?
P1' Ru1' 2.2483(8) . ?

loop_
_geom_torsion_atom_site_label_1
_geom_torsion_atom_site_label_2
_geom_torsion_atom_site_label_3
_geom_torsion_atom_site_label_4
_geom_torsion
_geom_torsion_site_symmetry_1
_geom_torsion_site_symmetry_2
_geom_torsion_site_symmetry_3
_geom_torsion_site_symmetry_4
_geom_torsion_publ_flag
C6 C1 C2 C3 1.0(3) . . . . ?
O5 C1 C2 C3 179.75(18) . . . . ?
C1 C2 C3 C4 0.1(3) . . . . ?
C2 C3 C4 C5 -0.6(4) . . . . ?
C3 C4 C5 C6 0.1(4) . . . . ?
C2 C1 C6 C5 -1.5(3) . . . . ?
O5 C1 C6 C5 179.9(2) . . . . ?
C4 C5 C6 C1 1.0(4) . . . . ?
C12 C7 C8 C9 0.3(3) . . . . ?
O6 C7 C8 C9 177.35(19) . . . . ?
C7 C8 C9 C10 0.1(3) . . . . ?
C8 C9 C10 C11 -0.1(4) . . . . ?
C9 C10 C11 C12 -0.2(4) . . . . ?
C8 C7 C12 C11 -0.6(3) . . . . ?
O6 C7 C12 C11 -177.89(18) . . . . ?
C10 C11 C12 C7 0.6(3) . . . . ?
C14 C13 C18 C17 -3.0(3) . . . . ?
O7 C13 C18 C17 176.57(19) . . . . ?
C13 C18 C17 C16 1.5(3) . . . . ?
C18 C17 C16 C15 0.8(4) . . . . ?
C17 C16 C15 C14 -1.7(3) . . . . ?
C18 C13 C14 C15 2.1(3) . . . . ?
O7 C13 C14 C15 -177.40(18) . . . . ?
C16 C15 C14 C13 0.3(3) . . . . ?
C2' C1' C6' C5' -2.0(3) . . . . ?
O5' C1' C6' C5' -179.17(18) . . . . ?
C1' C6' C5' C4' 0.8(3) . . . . ?
C6' C5' C4' C3' 0.8(3) . . . . ?
C5' C4' C3' C2' -1.3(3) . . . . ?
C6' C1' C2' C3' 1.5(3) . . . . ?
O5' C1' C2' C3' 178.62(19) . . . . ?
C4' C3' C2' C1' 0.2(3) . . . . ?
C8' C7' C12' C11' 0.0(3) . . . . ?
O6' C7' C12' C11' -179.2(2) . . . . ?
C7' C12' C11' C10' -0.4(4) . . . . ?
C12' C11' C10' C9' 0.2(4) . . . . ?
C11' C10' C9' C8' 0.6(4) . . . . ?
C12' C7' C8' C9' 0.7(3) . . . . ?
O6' C7' C8' C9' 179.87(19) . . . . ?
C10' C9' C8' C7' -1.0(3) . . . . ?
C14' C13' C18' C17' -1.1(3) . . . . ?
O7' C13' C18' C17' 175.20(18) . . . . ?
C13' C18' C17' C16' 0.6(3) . . . . ?
C18' C17' C16' C15' 0.2(3) . . . . ?
C17' C16' C15' C14' -0.7(3) . . . . ?
C18' C13' C14' C15' 0.7(3) . . . . ?
O7' C13' C14' C15' -175.61(18) . . . . ?
C16' C15' C14' C13' 0.2(3) . . . . ?
O1 C19 C20 C21 -176.27(18) . . . . ?
C24 C19 C20 C21 4.3(3) . . . . ?
O1 C19 C20 Cl4 4.3(3) . . . . ?
C24 C19 C20 Cl4 -175.15(14) . . . . ?
C19 C20 C21 C22 0.9(3) . . . . ?
Cl4 C20 C21 C22 -179.76(16) . . . . ?
C19 C20 C21 Cl3 -179.97(15) . . . . ?
Cl4 C20 C21 Cl3 -0.6(3) . . . . ?
C20 C21 C22 C23 -3.2(3) . . . . ?
Cl3 C21 C22 C23 177.66(16) . . . . ?
C20 C21 C22 Cl2 175.44(16) . . . . ?
Cl3 C21 C22 Cl2 -3.7(2) . . . . ?
C21 C22 C23 C24 0.3(3) . . . . ?
Cl2 C22 C23 C24 -178.36(15) . . . . ?
C21 C22 C23 Cl1 179.57(16) . . . . ?
Cl2 C22 C23 Cl1 1.0(3) . . . . ?
C22 C23 C24 O2 -176.02(18) . . . . ?
Cl1 C23 C24 O2 4.6(3) . . . . ?
C22 C23 C24 C19 5.0(3) . . . . ?
Cl1 C23 C24 C19 -174.33(15) . . . . ?
O1 C19 C24 O2 -5.7(3) . . . . ?
C20 C19 C24 O2 173.77(17) . . . . ?
O1 C19 C24 C23 173.31(18) . . . . ?
C20 C19 C24 C23 -7.2(3) . . . . ?
O1' C19' C24' O2' -7.7(3) . . . . ?
C20' C19' C24' O2' 170.59(17) . . . . ?
O1' C19' C24' C23' 172.16(17) . . . . ?
C20' C19' C24' C23' -9.5(3) . . . . ?
O2' C24' C23' C22' -170.78(17) . . . . ?
C19' C24' C23' C22' 9.4(3) . . . . ?
O2' C24' C23' Cl4' 9.6(3) . . . . ?
C19' C24' C23' Cl4' -170.20(15) . . . . ?
C24' C23' C22' C21' -2.8(3) . . . . ?
Cl4' C23' C22' C21' 176.78(15) . . . . ?
C24' C23' C22' Cl3' 177.66(15) . . . . ?
Cl4' C23' C22' Cl3' -2.8(2) . . . . ?
C23' C22' C21' C20' -3.4(3) . . . . ?
Cl3' C22' C21' C20' 176.16(15) . . . . ?
C23' C22' C21' Cl2' 176.65(15) . . . . ?
Cl3' C22' C21' Cl2' -3.8(2) . . . . ?
O1' C19' C20' C21' -178.46(18) . . . . ?
C24' C19' C20' C21' 3.3(3) . . . . ?
O1' C19' C20' Cl1' 2.3(3) . . . . ?
C24' C19' C20' Cl1' -175.97(15) . . . . ?
C22' C21' C20' C19' 3.1(3) . . . . ?
Cl2' C21' C20' C19' -176.96(15) . . . . ?
C22' C21' C20' Cl1' -177.65(15) . . . . ?
Cl2' C21' C20' Cl1' 2.3(2) . . . . ?
C20' C19' O1' Ru1' 176.18(15) . . . . ?
C24' C19' O1' Ru1' -5.6(2) . . . . ?
C23' C24' O2' Ru1' -163.74(15) . . . . ?
C19' C24' O2' Ru1' 16.12(19) . . . . ?
C23' C24' O2' Ru1 88.18(19) . . . . ?
C19' C24' O2' Ru1 -91.96(17) . . . . ?
C20 C19 O1 Ru1 171.18(15) . . . . ?
C24 C19 O1 Ru1 -9.3(2) . . . . ?
C23 C24 O2 Ru1 -162.09(16) . . . . ?
C19 C24 O2 Ru1 16.92(19) . . . . ?
C23 C24 O2 Ru1' 88.52(19) . . . . ?
C19 C24 O2 Ru1' -92.47(17) . . . . ?
C2 C1 O5 P1 169.85(14) . . . . ?
C6 C1 O5 P1 -11.4(3) . . . . ?
C8 C7 O6 P1 43.1(3) . . . . ?
C12 C7 O6 P1 -139.64(16) . . . . ?
C18 C13 O7 P1 179.93(15) . . . . ?
C14 C13 O7 P1 -0.5(3) . . . . ?
C2' C1' O5' P1' 81.1(2) . . . . ?
C6' C1' O5' P1' -101.64(19) . . . . ?
C8' C7' O6' P1' 13.8(3) . . . . ?
C12' C7' O6' P1' -166.97(15) . . . . ?
C18' C13' O7' P1' 87.6(2) . . . . ?
C14' C13' O7' P1' -96.0(2) . . . . ?
C7 O6 P1 O5 -76.14(16) . . . . ?
C7 O6 P1 O7 174.90(15) . . . . ?
C7 O6 P1 Ru1 49.35(17) . . . . ?
C1 O5 P1 O6 -38.30(18) . . . . ?
C1 O5 P1 O7 61.58(17) . . . . ?
C1 O5 P1 Ru1 -169.25(14) . . . . ?
C13 O7 P1 O6 169.28(16) . . . . ?
C13 O7 P1 O5 59.35(17) . . . . ?
C13 O7 P1 Ru1 -64.60(16) . . . . ?
C13' O7' P1' O5' 38.05(17) . . . . ?
C13' O7' P1' O6' -65.86(17) . . . . ?
C13' O7' P1' Ru1' 161.97(14) . . . . ?
C1' O5' P1' O7' 164.89(15) . . . . ?
C1' O5' P1' O6' -85.81(16) . . . . ?
C1' O5' P1' Ru1' 46.56(16) . . . . ?
C7' O6' P1' O7' -64.57(17) . . . . ?
C7' O6' P1' O5' -169.07(16) . . . . ?
C7' O6' P1' Ru1' 60.87(17) . . . . ?
O4 C27 Ru1 C26 -38(4) . . . . ?
O4 C27 Ru1 O1 142(4) . . . . ?
O4 C27 Ru1 O2 178(100) . . . . ?
O4 C27 Ru1 O2' -129(4) . . . . ?
O4 C27 Ru1 P1 53(4) . . . . ?
O3 C26 Ru1 C27 27(3) . . . . ?
O3 C26 Ru1 O1 -160(3) . . . . ?
O3 C26 Ru1 O2 -156(3) . . . . ?
O3 C26 Ru1 O2' 124(3) . . . . ?
O3 C26 Ru1 P1 -61(3) . . . . ?
C19 O1 Ru1 C27 -169.59(13) . . . . ?
C19 O1 Ru1 C26 17(4) . . . . ?
C19 O1 Ru1 O2 14.02(12) . . . . ?
C19 O1 Ru1 O2' 93.53(13) . . . . ?
C19 O1 Ru1 P1 -81.31(12) . . . . ?
C24 O2 Ru1 C27 -52.1(7) . . . . ?
Ru1' O2 Ru1 C27 66.4(6) . . . . ?
C24 O2 Ru1 C26 163.57(12) . . . . ?
Ru1' O2 Ru1 C26 -77.95(8) . . . . ?
C24 O2 Ru1 O1 -16.49(11) . . . . ?
Ru1' O2 Ru1 O1 101.99(6) . . . . ?
C24 O2 Ru1 O2' -106.63(12) . . . . ?
Ru1' O2 Ru1 O2' 11.85(5) . . . . ?
C24 O2 Ru1 P1 72.25(11) . . . . ?
Ru1' O2 Ru1 P1 -169.27(4) . . . . ?
C24' O2' Ru1 C27 -73.14(13) . . . . ?
Ru1' O2' Ru1 C27 172.56(7) . . . . ?
C24' O2' Ru1 C26 -158.93(12) . . . . ?
Ru1' O2' Ru1 C26 86.76(8) . . . . ?
C24' O2' Ru1 O1 22.08(12) . . . . ?
Ru1' O2' Ru1 O1 -92.23(6) . . . . ?
C24' O2' Ru1 O2 101.79(12) . . . . ?
Ru1' O2' Ru1 O2 -12.52(5) . . . . ?
C24' O2' Ru1 P1 90.2(4) . . . . ?
Ru1' O2' Ru1 P1 -24.1(4) . . . . ?
O6 P1 Ru1 C27 17.53(9) . . . . ?
O5 P1 Ru1 C27 142.18(9) . . . . ?
O7 P1 Ru1 C27 -95.29(9) . . . . ?
O6 P1 Ru1 C26 103.15(9) . . . . ?
O5 P1 Ru1 C26 -132.19(8) . . . . ?
O7 P1 Ru1 C26 -9.67(8) . . . . ?
O6 P1 Ru1 O1 -77.88(8) . . . . ?
O5 P1 Ru1 O1 46.78(7) . . . . ?
O7 P1 Ru1 O1 169.31(7) . . . . ?
O6 P1 Ru1 O2 -157.37(7) . . . . ?
O5 P1 Ru1 O2 -32.71(7) . . . . ?
O7 P1 Ru1 O2 89.82(8) . . . . ?
O6 P1 Ru1 O2' -145.9(4) . . . . ?
O5 P1 Ru1 O2' -21.3(4) . . . . ?
O7 P1 Ru1 O2' 101.2(4) . . . . ?
O4' C27' Ru1' C26' -28(7) . . . . ?
O4' C27' Ru1' O1' 158(7) . . . . ?
O4' C27' Ru1' O2' 170(6) . . . . ?
O4' C27' Ru1' O2 -114(7) . . . . ?
O4' C27' Ru1' P1' 67(7) . . . . ?
O3' C26' Ru1' C27' -45.6(13) . . . . ?
O3' C26' Ru1' O1' 37.7(18) . . . . ?
O3' C26' Ru1' O2' 132.6(13) . . . . ?
O3' C26' Ru1' O2 53.8(13) . . . . ?
O3' C26' Ru1' P1' -137.8(13) . . . . ?
C19' O1' Ru1' C27' -170.26(13) . . . . ?
C19' O1' Ru1' C26' 106.9(7) . . . . ?
C19' O1' Ru1' O2' 10.95(12) . . . . ?
C19' O1' Ru1' O2 90.80(13) . . . . ?
C19' O1' Ru1' P1' -77.61(12) . . . . ?
C24' O2' Ru1' C27' -26.7(8) . . . . ?
Ru1 O2' Ru1' C27' 88.8(7) . . . . ?
C24' O2' Ru1' C26' 171.58(12) . . . . ?
Ru1 O2' Ru1' C26' -72.92(8) . . . . ?
C24' O2' Ru1' O1' -14.41(11) . . . . ?
Ru1 O2' Ru1' O1' 101.09(6) . . . . ?
C24' O2' Ru1' O2 -103.62(12) . . . . ?
Ru1 O2' Ru1' O2 11.89(5) . . . . ?
C24' O2' Ru1' P1' 76.74(11) . . . . ?
Ru1 O2' Ru1' P1' -167.76(4) . . . . ?
C24 O2 Ru1' C27' -71.39(14) . . . . ?
Ru1 O2 Ru1' C27' 173.08(7) . . . . ?
C24 O2 Ru1' C26' -156.06(13) . . . . ?
Ru1 O2 Ru1' C26' 88.42(8) . . . . ?
C24 O2 Ru1' O1' 22.30(12) . . . . ?
Ru1 O2 Ru1' O1' -93.22(6) . . . . ?
C24 O2 Ru1' O2' 103.01(12) . . . . ?
Ru1 O2 Ru1' O2' -12.52(5) . . . . ?
C24 O2 Ru1' P1' 104.8(2) . . . . ?
Ru1 O2 Ru1' P1' -10.8(2) . . . . ?
O7' P1' Ru1' C27' 113.89(9) . . . . ?
O5' P1' Ru1' C27' -132.46(9) . . . . ?
O6' P1' Ru1' C27' -10.37(9) . . . . ?
O7' P1' Ru1' C26' -160.66(8) . . . . ?
O5' P1' Ru1' C26' -47.01(9) . . . . ?
O6' P1' Ru1' C26' 75.08(9) . . . . ?
O7' P1' Ru1' O1' 19.81(7) . . . . ?
O5' P1' Ru1' O1' 133.45(7) . . . . ?
O6' P1' Ru1' O1' -104.46(8) . . . . ?
O7' P1' Ru1' O2' -60.58(7) . . . . ?
O5' P1' Ru1' O2' 53.07(8) . . . . ?
O6' P1' Ru1' O2' 175.16(8) . . . . ?
O7' P1' Ru1' O2 -62.3(2) . . . . ?
O5' P1' Ru1' O2 51.3(2) . . . . ?
O6' P1' Ru1' O2 173.43(18) . . . . ?
